data_4318133
loop_
_publ_author_name
'Ming Li'
'Didier Bonnet'
'Eckhard Bill'
'Frank Neese'
'Thomas Weyherm\"uller'
'Nicole Blum'
'Dieter Sellmann'
'Karl Wieghardt'

_publ_section_title
;
 Tuning the Electronic Structure of Octahedral Iron Complexes [FeL(X)]
 (L=1-Alkyl-4,7-bis(4-tert-butyl-2-mercaptobenzyl)-
 1,4,7-triazacyclononane, X = Cl, CH3O, CN, NO). The S=1/2 \\leftarrow
 \\rightarrow S=3/2 Spin Equilibrium of [FeLPr(NO)]
;
_journal_name_full 'Inorganic Chemistry'
_journal_page_first 3444
_journal_page_last 3456
_journal_paper_doi 10.1021/ic011243a
_journal_volume 41
_journal_year 2002
_chemical_formula_structural '[C31 H47 N3 S2 Zn], 1.5 CH2Cl2'
_chemical_formula_sum 'C32.5 H50 Cl3 N3 S2 Zn'
_chemical_formula_weight 718.60
_chemical_name_systematic
;
   ?
;
_space_group_IT_number 2
_symmetry_cell_setting triclinic
_symmetry_space_group_name_Hall '-P 1'
_symmetry_space_group_name_H-M 'P -1'
_atom_sites_solution_hydrogens geom
_atom_sites_solution_primary direct
_atom_sites_solution_secondary difmap
_audit_creation_method SHELXL
_cell_angle_alpha 93.15(2)
_cell_angle_beta 94.11(2)
_cell_angle_gamma 106.29(2)
_cell_formula_units_Z 2
_cell_length_a 7.6423(6)
_cell_length_b 13.4672(10)
_cell_length_c 18.6234(14)
_cell_measurement_reflns_used 19815
_cell_measurement_temperature 100(2)
_cell_volume 1829.4(3)
_computing_cell_refinement 'DENZO, Nonius Collect Software'
_computing_data_collection 'DENZO, Nonius Collect Software'
_computing_data_reduction 'DENZO, Nonius Collect Software'
_computing_structure_refinement 'SHELXL-93 (Sheldrick, 1993)'
_computing_structure_solution 'SHELXS-86 (Sheldrick, 1990)'
_diffrn_ambient_temperature 100(2)
_diffrn_measurement_device 'Nonius Kappa-CCD, rotating Mo-anode'
_diffrn_measurement_method '\w at 1 deg./frame and 30 sec.'
_diffrn_radiation_monochromator graphite
_diffrn_radiation_source 'fine-focus sealed tube'
_diffrn_radiation_type MoK\a
_diffrn_radiation_wavelength 0.71073
_diffrn_reflns_av_R_equivalents 0.0359
_diffrn_reflns_av_sigmaI/netI 0.0658
_diffrn_reflns_limit_h_max 11
_diffrn_reflns_limit_h_min -11
_diffrn_reflns_limit_k_max 19
_diffrn_reflns_limit_k_min -20
_diffrn_reflns_limit_l_max 28
_diffrn_reflns_limit_l_min -28
_diffrn_reflns_number 19815
_diffrn_reflns_theta_max 31.00
_diffrn_reflns_theta_min 3.30
_exptl_absorpt_coefficient_mu 1.030
_exptl_absorpt_correction_T_max 0.9032
_exptl_absorpt_correction_T_min 0.7700
_exptl_absorpt_correction_type 'Gaussian, face indexed'
_exptl_crystal_colour colorless
_exptl_crystal_density_diffrn 1.305
_exptl_crystal_description 'transparent block'
_exptl_crystal_F_000 758
_exptl_crystal_size_max 0.24
_exptl_crystal_size_mid 0.14
_exptl_crystal_size_min 0.11
_refine_diff_density_max 2.047
_refine_diff_density_min -1.675
_refine_diff_density_rms 0.108
_refine_ls_extinction_method none
_refine_ls_goodness_of_fit_all 1.016
_refine_ls_goodness_of_fit_obs 1.057
_refine_ls_matrix_type full
_refine_ls_number_parameters 374
_refine_ls_number_reflns 11563
_refine_ls_number_restraints 32
_refine_ls_restrained_S_all 1.037
_refine_ls_restrained_S_obs 1.073
_refine_ls_R_factor_all 0.0872
_refine_ls_R_factor_obs 0.0645
_refine_ls_shift/esd_max -0.001
_refine_ls_shift/esd_mean 0.000
_refine_ls_structure_factor_coef Fsqd
_refine_ls_weighting_details 'w=1/[\s^2^(Fo^2^)+(0.0746P)^2^+3.7121P] where P=(Fo^2^+2Fc^2^)/3'
_refine_ls_weighting_scheme calc
_refine_ls_wR_factor_all 0.1765
_refine_ls_wR_factor_obs 0.1595
_reflns_number_observed 8933
_reflns_number_total 11611
_reflns_observed_criterion >2sigma(I)
_cod_data_source_file ic011243a_1.cif
_cod_data_source_block 1
_cod_depositor_comments
;
The following automatic conversions were performed:

'_symmetry_cell_setting' value 'Triclinic' changed to 'triclinic'
according to the built-in table from CIF Core dictionary named
'cif_core.dic' version 2.4.1 from 2010-06-29.

Automatic conversion script
Id: cif_fix_values 1646 2011-03-28 12:23:43Z adriana 

The following automatic conversions were performed:

'_refine_ls_weighting_scheme' value 'calc
w=1/[\s^2^(Fo^2^)+(0.0746P)^2^+3.7121P] where P=(Fo^2^+2Fc^2^)/3' was
changed to 'calc'. New tag '_refine_ls_weighting_details' was
created. The value of the new tag was set to
'w=1/[\s^2^(Fo^2^)+(0.0746P)^2^+3.7121P] where P=(Fo^2^+2Fc^2^)/3'.

Automatic conversion script
Id: cif_fix_values 3143 2015-03-26 13:38:13Z robertas 
;
_cod_original_cell_volume 1829.4(2)
_cod_original_formula_sum 'C32.50 H50 Cl3 N3 S2 Zn'
_cod_database_code 4318133

loop_
_symmetry_equiv_pos_as_xyz
'x, y, z'
'-x, -y, -z'

loop_
_atom_site_aniso_label
_atom_site_aniso_U_11
_atom_site_aniso_U_22
_atom_site_aniso_U_33
_atom_site_aniso_U_23
_atom_site_aniso_U_13
_atom_site_aniso_U_12
Zn1 0.01605(15) 0.0221(2) 0.0200(2) 0.00394(11) 0.00370(11) 0.00852(11)
S1 0.0198(3) 0.0294(3) 0.0204(3) 0.0036(3) 0.0028(2) 0.0117(3)
S2 0.0196(3) 0.0630(6) 0.0195(3) 0.0014(3) 0.0030(3) 0.0203(3)
N1 0.0167(10) 0.0199(10) 0.0225(11) 0.0025(8) 0.0034(8) 0.0039(8)
N2 0.0169(10) 0.0211(11) 0.0228(11) 0.0050(8) 0.0045(8) 0.0071(8)
N3 0.0212(11) 0.0220(11) 0.0226(11) 0.0030(9) 0.0055(9) 0.0075(9)
C1 0.0177(12) 0.0254(13) 0.0257(13) 0.0009(10) 0.0053(10) 0.0086(10)
C2 0.0185(12) 0.0267(13) 0.0246(13) 0.0018(10) 0.0037(10) 0.0103(10)
C3 0.0212(12) 0.0246(13) 0.0219(12) 0.0061(10) 0.0031(10) 0.0092(10)
C4 0.0213(12) 0.0269(13) 0.0218(12) 0.0026(10) 0.0014(10) 0.0109(10)
C5 0.0277(14) 0.0230(13) 0.0261(14) 0.0039(11) 0.0056(11) 0.0019(11)
C6 0.0184(12) 0.0292(14) 0.0235(13) 0.0028(11) 0.0046(10) 0.0019(10)
C7 0.0211(12) 0.0251(13) 0.0219(12) 0.0050(10) 0.0063(10) 0.0021(10)
C8 0.0225(12) 0.0237(13) 0.0202(12) 0.0048(10) 0.0028(10) 0.0064(10)
C9 0.0222(12) 0.0227(13) 0.0215(12) 0.0047(10) 0.0024(10) 0.0088(10)
C10 0.0201(12) 0.0273(14) 0.0233(13) 0.0063(11) 0.0023(10) 0.0065(10)
C11 0.0274(14) 0.0245(13) 0.0200(12) 0.0044(10) 0.0024(10) 0.0067(11)
C12 0.0288(14) 0.0275(14) 0.0176(12) 0.0033(10) 0.0066(10) 0.0074(11)
C13 0.0234(13) 0.0253(13) 0.0231(13) 0.0057(10) 0.0076(10) 0.0058(11)
C14 0.031(2) 0.035(2) 0.0232(14) 0.0000(12) -0.0004(12) 0.0041(13)
C15 0.055(3) 0.062(3) 0.033(2) -0.010(2) 0.004(2) -0.007(2)
C16 0.052(3) 0.065(3) 0.050(2) -0.003(2) -0.020(2) 0.019(2)
C17 0.039(2) 0.038(2) 0.049(2) -0.001(2) 0.003(2) 0.001(2)
C27 0.036(2) 0.0240(14) 0.0279(14) 0.0009(11) 0.0080(12) 0.0132(12)
C28 0.0327(15) 0.0276(14) 0.0241(13) -0.0001(11) 0.0065(11) 0.0144(12)
C29 0.0248(13) 0.035(2) 0.0224(13) 0.0009(11) 0.0035(10) 0.0168(12)
C30 0.031(2) 0.039(2) 0.0216(13) 0.0003(12) 0.0062(12) 0.0095(13)
C31 0.043(2) 0.039(2) 0.0215(14) 0.0023(13) 0.0079(13) 0.0048(15)
C32 0.045(2) 0.040(2) 0.0210(14) -0.0035(13) 0.0014(13) 0.004(2)
C33 0.037(2) 0.035(2) 0.0257(15) -0.0050(12) 0.0043(13) 0.0079(14)
C47 0.0237(13) 0.0204(13) 0.0319(15) 0.0055(11) 0.0058(11) 0.0044(10)
C48 0.040(2) 0.0239(15) 0.043(2) 0.0101(14) 0.0037(15) 0.0058(13)
C49 0.0245(14) 0.0255(14) 0.036(2) 0.0009(12) 0.0003(12) 0.0046(11)
C50 0.087(4) 0.080(4) 0.090(4) 0.041(3) 0.046(3) 0.050(3)
Cl1 0.0430(6) 0.179(2) 0.0519(7) -0.0041(9) 0.0036(5) -0.0096(9)
Cl2 0.126(2) 0.0744(11) 0.122(2) -0.0404(11) -0.0342(13) 0.0256(11)

loop_
_atom_site_label
_atom_site_type_symbol
_atom_site_fract_x
_atom_site_fract_y
_atom_site_fract_z
_atom_site_U_iso_or_equiv
_atom_site_thermal_displace_type
_atom_site_occupancy
_atom_site_calc_flag
_atom_site_refinement_flags
_atom_site_disorder_group
Zn1 Zn 0.94104(4) 0.81230(2) 0.59249(2) 0.01856(9) Uani 1 d . .
S1 S 0.74407(9) 0.81989(6) 0.49255(4) 0.02212(14) Uani 1 d . .
S2 S 0.69894(10) 0.81120(8) 0.66789(4) 0.0323(2) Uani 1 d . .
N1 N 1.1847(3) 0.8361(2) 0.52621(13) 0.0199(4) Uani 1 d . .
N2 N 1.0417(3) 0.6859(2) 0.62724(13) 0.0197(4) Uani 1 d . .
N3 N 1.1515(3) 0.9054(2) 0.67217(13) 0.0215(4) Uani 1 d . .
C1 C 1.2047(4) 0.7308(2) 0.5150(2) 0.0223(5) Uani 1 d . .
H1A H 1.3229(4) 0.7351(2) 0.4950(2) 0.027 Uiso 1 calc R .
H1B H 1.1055(4) 0.6890(2) 0.4794(2) 0.027 Uiso 1 calc R .
C2 C 1.1976(4) 0.6764(2) 0.5855(2) 0.0224(5) Uani 1 d . .
H2A H 1.1856(4) 0.6020(2) 0.5741(2) 0.027 Uiso 1 calc R .
H2B H 1.3141(4) 0.7069(2) 0.6160(2) 0.027 Uiso 1 calc R .
C3 C 1.1071(4) 0.7227(2) 0.70393(15) 0.0218(5) Uani 1 d . .
H3A H 1.1743(4) 0.6762(2) 0.72446(15) 0.026 Uiso 1 calc R .
H3B H 1.0000(4) 0.7185(2) 0.73179(15) 0.026 Uiso 1 calc R .
C4 C 1.2318(4) 0.8337(2) 0.7123(2) 0.0225(5) Uani 1 d . .
H4A H 1.2541(4) 0.8582(2) 0.7642(2) 0.027 Uiso 1 calc R .
H4B H 1.3511(4) 0.8350(2) 0.6943(2) 0.027 Uiso 1 calc R .
C5 C 1.2848(4) 0.9722(2) 0.6283(2) 0.0265(6) Uani 1 d . .
H5A H 1.3934(4) 1.0129(2) 0.6602(2) 0.032 Uiso 1 calc R .
H5B H 1.2284(4) 1.0216(2) 0.6051(2) 0.032 Uiso 1 calc R .
C6 C 1.3445(4) 0.9081(2) 0.5707(2) 0.0245(6) Uani 1 d . .
H6A H 1.4218(4) 0.9550(2) 0.5389(2) 0.029 Uiso 1 calc R .
H6B H 1.4192(4) 0.8674(2) 0.5939(2) 0.029 Uiso 1 calc R .
C7 C 1.1604(4) 0.8821(2) 0.4563(2) 0.0233(5) Uani 1 d . .
H7A H 1.2789(4) 0.9003(2) 0.4347(2) 0.028 Uiso 1 calc R .
H7B H 1.1276(4) 0.9473(2) 0.4663(2) 0.028 Uiso 1 calc R .
C8 C 1.0168(4) 0.8126(2) 0.40210(15) 0.0220(5) Uani 1 d . .
C9 C 0.8299(4) 0.7800(2) 0.41377(15) 0.0215(5) Uani 1 d . .
C10 C 0.7065(4) 0.7159(2) 0.3595(2) 0.0234(5) Uani 1 d . .
H10 H 0.5806(4) 0.6934(2) 0.3676(2) 0.028 Uiso 1 calc R .
C11 C 0.7601(4) 0.6834(2) 0.2941(2) 0.0240(5) Uani 1 d . .
C12 C 0.9459(4) 0.7180(2) 0.28332(15) 0.0245(5) Uani 1 d . .
H12 H 0.9871(4) 0.6986(2) 0.23921(15) 0.029 Uiso 1 calc R .
C13 C 1.0704(4) 0.7805(2) 0.3367(2) 0.0237(5) Uani 1 d . .
H13 H 1.1963(4) 0.8021(2) 0.3284(2) 0.028 Uiso 1 calc R .
C14 C 0.6181(5) 0.6105(3) 0.2382(2) 0.0312(7) Uani 1 d . .
C15 C 0.6998(7) 0.5876(4) 0.1684(2) 0.0556(12) Uani 1 d . .
H15A H 0.8005(7) 0.5577(4) 0.1799(2) 0.083 Uiso 1 calc R .
H15B H 0.7460(7) 0.6522(4) 0.1451(2) 0.083 Uiso 1 calc R .
H15C H 0.6049(7) 0.5383(4) 0.1356(2) 0.083 Uiso 1 calc R .
C16 C 0.4610(7) 0.6572(4) 0.2192(3) 0.0565(12) Uani 1 d . .
H16A H 0.3713(7) 0.6099(4) 0.1835(3) 0.085 Uiso 1 calc R .
H16B H 0.5094(7) 0.7241(4) 0.1991(3) 0.085 Uiso 1 calc R .
H16C H 0.4018(7) 0.6673(4) 0.2629(3) 0.085 Uiso 1 calc R .
C17 C 0.5396(6) 0.5049(3) 0.2708(2) 0.0442(9) Uani 1 d . .
H17A H 0.6392(6) 0.4745(3) 0.2831(2) 0.066 Uiso 1 calc R .
H17B H 0.4491(6) 0.4576(3) 0.2354(2) 0.066 Uiso 1 calc R .
H17C H 0.4810(6) 0.5161(3) 0.3144(2) 0.066 Uiso 1 calc R .
C27 C 1.0802(5) 0.9732(2) 0.7215(2) 0.0282(6) Uani 1 d . .
H27A H 1.0060(5) 1.0083(2) 0.6920(2) 0.034 Uiso 1 calc R .
H27B H 1.1854(5) 1.0276(2) 0.7466(2) 0.034 Uiso 1 calc R .
C28 C 0.9648(4) 0.9168(2) 0.7775(2) 0.0269(6) Uani 1 d . .
C29 C 0.7894(4) 0.8481(3) 0.7582(2) 0.0259(6) Uani 1 d . .
C30 C 0.6817(5) 0.8080(3) 0.8135(2) 0.0305(6) Uani 1 d . .
H30 H 0.5629(5) 0.7620(3) 0.8006(2) 0.037 Uiso 1 calc R .
C31 C 0.7408(5) 0.8326(3) 0.8868(2) 0.0356(7) Uani 1 d D .
C32 C 0.9205(5) 0.8959(3) 0.9041(2) 0.0370(8) Uani 1 d . .
H32 H 0.9689(5) 0.9110(3) 0.9532(2) 0.044 Uiso 1 calc R .
C33 C 1.0277(5) 0.9366(3) 0.8499(2) 0.0332(7) Uani 1 d . .
H33 H 1.1487(5) 0.9797(3) 0.8629(2) 0.040 Uiso 1 calc R .
C47 C 0.8857(4) 0.5875(2) 0.6232(2) 0.0254(6) Uani 1 d . .
H47 H 0.7905(4) 0.6028(2) 0.6526(2) 0.031 Uiso 1 calc R .
C48 C 0.9376(5) 0.4960(3) 0.6554(2) 0.0363(7) Uani 1 d . .
H48A H 0.9944(5) 0.5171(3) 0.7048(2) 0.054 Uiso 1 calc R .
H48B H 1.0242(5) 0.4750(3) 0.6258(2) 0.054 Uiso 1 calc R .
H48C H 0.8273(5) 0.4376(3) 0.6560(2) 0.054 Uiso 1 calc R .
C49 C 0.7973(4) 0.5569(2) 0.5466(2) 0.0293(6) Uani 1 d . .
H49A H 0.7650(4) 0.6161(2) 0.5269(2) 0.044 Uiso 1 calc R .
H49B H 0.6864(4) 0.4987(2) 0.5469(2) 0.044 Uiso 1 calc R .
H49C H 0.8833(4) 0.5361(2) 0.5167(2) 0.044 Uiso 1 calc R .
C50 C 0.2231(9) 0.8935(5) 0.1566(4) 0.077(2) Uani 1 d . .
H50A H 0.2022(9) 0.9507(5) 0.1290(4) 0.093 Uiso 1 calc R .
H50B H 0.1432(9) 0.8849(5) 0.1967(4) 0.093 Uiso 1 calc R .
Cl1 Cl 0.1598(2) 0.7799(2) 0.10017(8) 0.1004(7) Uani 1 d . .
Cl2 Cl 0.4413(3) 0.92715(15) 0.19116(13) 0.1121(7) Uani 1 d . .
C35X C 0.6351(11) 0.7734(6) 0.9466(4) 0.053(3) Uiso 0.451(9) d PD 2
C36X C 0.6663(15) 0.8496(8) 1.0146(5) 0.053(3) Uiso 0.451(9) d PD 2
H36A H 0.6328(15) 0.9120(8) 1.0021(5) 0.080 Uiso 0.451(9) calc PR 2
H36B H 0.7955(15) 0.8688(8) 1.0332(5) 0.080 Uiso 0.451(9) calc PR 2
H36C H 0.5903(15) 0.8162(8) 1.0517(5) 0.080 Uiso 0.451(9) calc PR 2
C37X C 0.4284(13) 0.7402(9) 0.9202(6) 0.063(3) Uiso 0.451(9) d PD 2
H37A H 0.3912(13) 0.8014(9) 0.9073(6) 0.095 Uiso 0.451(9) calc PR 2
H37B H 0.3572(13) 0.7078(9) 0.9588(6) 0.095 Uiso 0.451(9) calc PR 2
H37C H 0.4061(13) 0.6904(9) 0.8778(6) 0.095 Uiso 0.451(9) calc PR 2
C38X C 0.6877(19) 0.6754(9) 0.9663(8) 0.093(5) Uiso 0.451(9) d PD 2
H38A H 0.6679(19) 0.6271(9) 0.9232(8) 0.139 Uiso 0.451(9) calc PR 2
H38B H 0.6117(19) 0.6420(9) 1.0033(8) 0.139 Uiso 0.451(9) calc PR 2
H38C H 0.8170(19) 0.6946(9) 0.9849(8) 0.139 Uiso 0.451(9) calc PR 2
C35 C 0.6009(7) 0.8006(4) 0.9436(3) 0.0263(13) Uiso 0.549(9) d PD 1
C36 C 0.6993(14) 0.8263(8) 1.0206(5) 0.064(3) Uiso 0.549(9) d PD 1
H36D H 0.8031(14) 0.7969(8) 1.0241(5) 0.096 Uiso 0.549(9) calc PR 1
H36E H 0.6135(14) 0.7964(8) 1.0557(5) 0.096 Uiso 0.549(9) calc PR 1
H36F H 0.7438(14) 0.9017(8) 1.0309(5) 0.096 Uiso 0.549(9) calc PR 1
C37 C 0.4394(12) 0.8430(8) 0.9335(6) 0.074(3) Uiso 0.549(9) d PD 1
H37D H 0.3824(12) 0.8246(8) 0.8840(6) 0.112 Uiso 0.549(9) calc PR 1
H37E H 0.4804(12) 0.9187(8) 0.9427(6) 0.112 Uiso 0.549(9) calc PR 1
H37F H 0.3501(12) 0.8135(8) 0.9675(6) 0.112 Uiso 0.549(9) calc PR 1
C38 C 0.5310(14) 0.6792(6) 0.9341(6) 0.074(3) Uiso 0.549(9) d PD 1
H38D H 0.6352(14) 0.6506(6) 0.9405(6) 0.110 Uiso 0.549(9) calc PR 1
H38E H 0.4685(14) 0.6571(6) 0.8856(6) 0.110 Uiso 0.549(9) calc PR 1
H38F H 0.4454(14) 0.6539(6) 0.9703(6) 0.110 Uiso 0.549(9) calc PR 1
Cl3 Cl -0.0401(8) 0.6021(5) 0.8704(3) 0.0978(15) Uiso 0.35 d PD 1
Cl4 Cl 0.0894(19) 0.5057(13) 0.9896(10) 0.231(6) Uiso 0.35 d PD 1
Cl3X Cl -0.0133(37) 0.5089(19) 0.9434(12) 0.160(8) Uiso 0.15 d PD 2
Cl4X Cl 0.0905(31) 0.4505(17) 1.0789(11) 0.149(7) Uiso 0.15 d PD 2

loop_
_atom_type_symbol
_atom_type_description
_atom_type_scat_dispersion_real
_atom_type_scat_dispersion_imag
_atom_type_scat_source
C C 0.0033 0.0016 'International Tables Vol C Tables 4.2.6.8 and 6.1.1.4'
H H 0.0000 0.0000 'International Tables Vol C Tables 4.2.6.8 and 6.1.1.4'
N N 0.0061 0.0033 'International Tables Vol C Tables 4.2.6.8 and 6.1.1.4'
S S 0.1246 0.1234 'International Tables Vol C Tables 4.2.6.8 and 6.1.1.4'
Zn Zn 0.2839 1.4301 'International Tables Vol C Tables 4.2.6.8 and 6.1.1.4'
Cl Cl 0.1484 0.1585 'International Tables Vol C Tables 4.2.6.8 and 6.1.1.4'

loop_
_geom_angle_atom_site_label_1
_geom_angle_atom_site_label_2
_geom_angle_atom_site_label_3
_geom_angle
_geom_angle_site_symmetry_1
_geom_angle_site_symmetry_3
_geom_angle_publ_flag
N3 Zn1 N2 83.91(9) . . ?
N3 Zn1 N1 80.97(9) . . ?
N2 Zn1 N1 81.07(9) . . ?
N3 Zn1 S1 143.82(7) . . ?
N2 Zn1 S1 130.49(7) . . ?
N1 Zn1 S1 92.56(6) . . ?
N3 Zn1 S2 93.46(7) . . ?
N2 Zn1 S2 103.68(7) . . ?
N1 Zn1 S2 172.35(6) . . ?
S1 Zn1 S2 88.85(3) . . ?
C9 S1 Zn1 108.76(10) . . ?
C29 S2 Zn1 110.10(10) . . ?
C1 N1 C6 112.3(2) . . ?
C1 N1 C7 111.9(2) . . ?
C6 N1 C7 108.3(2) . . ?
C1 N1 Zn1 103.2(2) . . ?
C6 N1 Zn1 107.2(2) . . ?
C7 N1 Zn1 114.0(2) . . ?
C3 N2 C2 110.7(2) . . ?
C3 N2 C47 110.3(2) . . ?
C2 N2 C47 113.7(2) . . ?
C3 N2 Zn1 100.9(2) . . ?
C2 N2 Zn1 110.7(2) . . ?
C47 N2 Zn1 109.8(2) . . ?
C5 N3 C4 112.1(2) . . ?
C5 N3 C27 108.7(2) . . ?
C4 N3 C27 112.0(2) . . ?
C5 N3 Zn1 103.7(2) . . ?
C4 N3 Zn1 107.7(2) . . ?
C27 N3 Zn1 112.3(2) . . ?
N1 C1 C2 112.0(2) . . ?
N2 C2 C1 112.6(2) . . ?
N2 C3 C4 112.6(2) . . ?
N3 C4 C3 112.1(2) . . ?
N3 C5 C6 111.3(2) . . ?
N1 C6 C5 111.7(2) . . ?
N1 C7 C8 114.5(2) . . ?
C13 C8 C9 118.5(3) . . ?
C13 C8 C7 118.7(3) . . ?
C9 C8 C7 122.9(3) . . ?
C10 C9 C8 118.5(3) . . ?
C10 C9 S1 118.8(2) . . ?
C8 C9 S1 122.7(2) . . ?
C11 C10 C9 123.1(3) . . ?
C12 C11 C10 117.3(3) . . ?
C12 C11 C14 122.5(3) . . ?
C10 C11 C14 120.1(3) . . ?
C13 C12 C11 120.4(3) . . ?
C12 C13 C8 122.2(3) . . ?
C16 C14 C11 110.3(3) . . ?
C16 C14 C15 108.7(3) . . ?
C11 C14 C15 112.8(3) . . ?
C16 C14 C17 108.9(3) . . ?
C11 C14 C17 108.9(3) . . ?
C15 C14 C17 107.1(3) . . ?
N3 C27 C28 114.6(2) . . ?
C33 C28 C29 118.7(3) . . ?
C33 C28 C27 119.8(3) . . ?
C29 C28 C27 121.5(3) . . ?
C30 C29 C28 118.3(3) . . ?
C30 C29 S2 118.7(2) . . ?
C28 C29 S2 123.0(2) . . ?
C31 C30 C29 123.0(3) . . ?
C30 C31 C32 117.1(3) . . ?
C30 C31 C35X 122.1(4) . . ?
C32 C31 C35X 119.2(4) . . ?
C30 C31 C35 119.1(3) . . ?
C32 C31 C35 123.4(3) . . ?
C33 C32 C31 120.3(3) . . ?
C32 C33 C28 122.4(3) . . ?
N2 C47 C49 111.5(2) . . ?
N2 C47 C48 114.0(3) . . ?
C49 C47 C48 110.5(3) . . ?
Cl2 C50 Cl1 113.8(3) . . ?
C38X C35X C36X 109.5(6) . . ?
C38X C35X C31 115.1(8) . . ?
C36X C35X C31 107.8(7) . . ?
C38X C35X C37X 107.8(6) . . ?
C36X C35X C37X 108.6(6) . . ?
C31 C35X C37X 107.8(7) . . ?
C37 C35 C36 112.9(5) . . ?
C37 C35 C31 113.8(6) . . ?
C36 C35 C31 110.1(6) . . ?
C37 C35 C38 108.7(5) . . ?
C36 C35 C38 105.0(5) . . ?
C31 C35 C38 105.6(5) . . ?
Cl4X Cl3X Cl3X 123.4(32) 2_567 2_567 ?

loop_
_geom_bond_atom_site_label_1
_geom_bond_atom_site_label_2
_geom_bond_distance
_geom_bond_site_symmetry_2
_geom_bond_publ_flag
Zn1 N3 2.164(3) . ?
Zn1 N2 2.166(2) . ?
Zn1 N1 2.266(2) . ?
Zn1 S1 2.3337(9) . ?
Zn1 S2 2.3989(9) . ?
S1 C9 1.766(3) . ?
S2 C29 1.761(3) . ?
N1 C1 1.474(4) . ?
N1 C6 1.490(4) . ?
N1 C7 1.494(4) . ?
N2 C3 1.489(4) . ?
N2 C2 1.499(4) . ?
N2 C47 1.508(4) . ?
N3 C5 1.484(4) . ?
N3 C4 1.488(4) . ?
N3 C27 1.494(4) . ?
C1 C2 1.535(4) . ?
C3 C4 1.524(4) . ?
C5 C6 1.515(4) . ?
C7 C8 1.504(4) . ?
C8 C13 1.398(4) . ?
C8 C9 1.409(4) . ?
C9 C10 1.402(4) . ?
C10 C11 1.400(4) . ?
C11 C12 1.397(4) . ?
C11 C14 1.533(4) . ?
C12 C13 1.387(4) . ?
C14 C16 1.532(6) . ?
C14 C15 1.535(5) . ?
C14 C17 1.555(5) . ?
C27 C28 1.511(4) . ?
C28 C33 1.385(4) . ?
C28 C29 1.407(5) . ?
C29 C30 1.401(4) . ?
C30 C31 1.399(4) . ?
C31 C32 1.402(5) . ?
C31 C35X 1.548(8) . ?
C31 C35 1.549(6) . ?
C32 C33 1.384(5) . ?
C47 C49 1.517(4) . ?
C47 C48 1.534(4) . ?
C50 Cl2 1.671(7) . ?
C50 Cl1 1.736(7) . ?
C35X C38X 1.539(8) . ?
C35X C36X 1.546(7) . ?
C35X C37X 1.551(8) . ?
C35 C37 1.503(7) . ?
C35 C36 1.546(7) . ?
C35 C38 1.567(7) . ?
Cl4 Cl4 1.42(3) 2_567 ?
Cl3X Cl4X 0.99(3) 2_567 ?
Cl3X Cl3X 2.14(4) 2_567 ?
Cl4X Cl3X 0.99(3) 2_567 ?
